data_2013621
loop_
_publ_author_name
'Luo, Jun'
'Zhou, Xi-Geng'
'Weng, Lin-Hong'
'Hou, Xiu-Feng'

_publ_section_title
;Di-\m-cyanato-bis[(cyanato-\k<i>N</i>)(tetramethylethylenediamine-\k^2^<i>N</i>,<i>N</i>')copper(II)]
 and
 <i>catena</i>-poly[[\m~3~-cyanato-\k^3^<i>O</i>:<i>N</i>:<i>N</i>-bis[(cyanato-\k<i>N</i>)(1,3-diaminopropane-\k^2^<i>N</i>,<i>N</i>')copper(II)]]-\m~3~-cyanato-\k^3^<i>N</i>:<i>N</i>:<i>O</i>]
;
_journal_issue 12
_journal_name_full 'Acta Crystallographica Section C'
_journal_page_first m519
_journal_page_last m522
_journal_paper_doi 10.1107/S010827010302403X
_journal_volume 59
_journal_year 2003
_chemical_formula_iupac '[Cu (N C O)2 (C3 H10 N2)]'
_chemical_formula_moiety 'C5 H10 Cu N4 O2'
_chemical_formula_sum 'C5 H10 Cu N4 O2'
_chemical_formula_weight 221.72
_chemical_name_systematic
;
catena-poly[[[\m~2~-cyanato-\k^2^N:N-bis[(cyanato-\kN)(1,3-diaminopropane-
\k^2^N,N')copper(II)]]-\m~3~-cyanato-\k^3^N:N:O]
;
_space_group_IT_number 14
_symmetry_cell_setting monoclinic
_symmetry_space_group_name_Hall '-P 2yn'
_symmetry_space_group_name_H-M 'P 1 21/n 1'
_atom_sites_solution_hydrogens geom
_atom_sites_solution_primary direct
_atom_sites_solution_secondary difmap
_cell_angle_alpha 90
_cell_angle_beta 100.049(3)
_cell_angle_gamma 90
_cell_formula_units_Z 4
_cell_length_a 6.711(2)
_cell_length_b 6.636(2)
_cell_length_c 19.230(6)
_cell_measurement_reflns_used 2190
_cell_measurement_temperature 298(2)
_cell_measurement_theta_max 26.77
_cell_measurement_theta_min 3.08
_cell_volume 843.3(4)
_computing_cell_refinement 'SAINT (Bruker, 2000)'
_computing_data_collection 'SMART APEX (Bruker, 2000)'
_computing_data_reduction SAINT
_computing_molecular_graphics 'SHELXTL (Sheldrick, 2000)'
_computing_publication_material SHELXTL
_computing_structure_refinement 'SHELXL97 (Sheldrick, 1997)'
_computing_structure_solution 'SHELXS97 (Sheldrick, 1997)'
_diffrn_ambient_temperature 298(2)
_diffrn_measured_fraction_theta_full 0.987
_diffrn_measured_fraction_theta_max 0.987
_diffrn_measurement_device_type 'Make Model CCD area-detector'
_diffrn_measurement_method \w
_diffrn_radiation_monochromator graphite
_diffrn_radiation_source 'fine-focus sealed tube'
_diffrn_radiation_type MoK\a
_diffrn_radiation_wavelength 0.71073
_diffrn_reflns_av_R_equivalents 0.033
_diffrn_reflns_av_sigmaI/netI 0.036
_diffrn_reflns_limit_h_max 8
_diffrn_reflns_limit_h_min -8
_diffrn_reflns_limit_k_max 7
_diffrn_reflns_limit_k_min -8
_diffrn_reflns_limit_l_max 24
_diffrn_reflns_limit_l_min -17
_diffrn_reflns_number 4002
_diffrn_reflns_theta_full 27.2
_diffrn_reflns_theta_max 27.2
_diffrn_reflns_theta_min 2.15
_diffrn_standards_decay_% 4
_exptl_absorpt_coefficient_mu 2.555
_exptl_absorpt_correction_T_max 0.784
_exptl_absorpt_correction_T_min 0.629
_exptl_absorpt_correction_type multi-scan
_exptl_absorpt_process_details '(SADABS; Sheldrick, 1996)'
_exptl_crystal_colour blue
_exptl_crystal_density_diffrn 1.746
_exptl_crystal_density_meas ?
_exptl_crystal_density_method 'not measured'
_exptl_crystal_description block
_exptl_crystal_F_000 452
_exptl_crystal_size_max 0.20
_exptl_crystal_size_mid 0.10
_exptl_crystal_size_min 0.10
_refine_diff_density_max 0.58
_refine_diff_density_min -0.38
_refine_ls_extinction_method none
_refine_ls_goodness_of_fit_ref 1.044
_refine_ls_hydrogen_treatment mixed
_refine_ls_matrix_type full
_refine_ls_number_parameters 125
_refine_ls_number_reflns 1859
_refine_ls_number_restraints 0
_refine_ls_restrained_S_all 1.044
_refine_ls_R_factor_all 0.045
_refine_ls_R_factor_gt 0.035
_refine_ls_shift/su_max 0.000
_refine_ls_shift/su_mean 0.000
_refine_ls_structure_factor_coef Fsqd
_refine_ls_weighting_details 'calc w = 1/[\s^2^(Fo^2^)+(0.0497P)^2^] where P=(Fo^2^+2Fc^2^)/3'
_refine_ls_weighting_scheme calc
_refine_ls_wR_factor_gt 0.087
_refine_ls_wR_factor_ref 0.090
_reflns_number_gt 1517
_reflns_number_total 1859
_reflns_threshold_expression I>2\s(I)
_cod_data_source_file gg1183.cif
_cod_data_source_block II
_cod_depositor_comments
;
The following automatic conversions were performed:
'_symmetry_cell_setting' value 'Monoclinic' changed to 'monoclinic'
according to '/home/saulius/struct/CIF-dictionaries/cif_core.dic'
dictionary named 'cif_core.dic' version 2.4.1 from
2010-06-29.

'_geom_bond_publ_flag' value 'Y' changed to 'y' according to
'/home/saulius/struct/CIF-dictionaries/cif_core.dic' dictionary named
'cif_core.dic' version 2.4.1 from 2010-06-29 (8
times).

'_geom_bond_publ_flag' value 'N' changed to 'n' according to
'/home/saulius/struct/CIF-dictionaries/cif_core.dic' dictionary named
'cif_core.dic' version 2.4.1 from 2010-06-29 (18 times).

Automatic conversion script
Id: cif_fix_enum 1527 2010-12-29 10:47:43Z saulius 

The following automatic conversions were performed:

'_symmetry_cell_setting' value 'Monoclinic' changed to 'monoclinic'
according to /home/saulius/struct/CIF-dictionaries/cif_core.dic
dictionary named 'cif_core.dic' version 2.4.1 from
2010-06-29.

'_geom_bond_publ_flag' value 'Y' changed to 'y'
according to /home/saulius/struct/CIF-dictionaries/cif_core.dic
dictionary named 'cif_core.dic' version 2.4.1 from 2010-06-29 (8
times).

'_geom_bond_publ_flag' value 'N' changed to 'n' according to
/home/saulius/struct/CIF-dictionaries/cif_core.dic dictionary named
'cif_core.dic' version 2.4.1 from 2010-06-29 (18
times).

'_geom_angle_publ_flag' value 'Y' changed to 'y' according
to /home/saulius/struct/CIF-dictionaries/cif_core.dic dictionary
named 'cif_core.dic' version 2.4.1 from 2010-06-29 (15
times).

'_geom_angle_publ_flag' value 'N' changed to 'n' according
to /home/saulius/struct/CIF-dictionaries/cif_core.dic dictionary
named 'cif_core.dic' version 2.4.1 from 2010-06-29 (36 times).

Automatic conversion script
Id: cif_fix_values 1715 2011-07-08 13:25:40Z adriana 

The following automatic conversions were performed:

'_exptl_crystal_density_meas' value 'not measured' was changed to '?'
- the value is perceived as not measured.

Automatic conversion script
Id: cif_fix_values 3008 2015-01-20 13:52:24Z robertas 
;
_cod_original_sg_symbol_Hall -P2yn
_cod_original_sg_symbol_H-M 'P 21/n'
_cod_database_code 2013621
_cod_database_fobs_code 2013621

loop_
_symmetry_equiv_pos_as_xyz
'x, y, z'
'-x+1/2, y+1/2, -z+1/2'
'-x, -y, -z'
'x-1/2, -y-1/2, z-1/2'

loop_
_atom_site_label
_atom_site_fract_x
_atom_site_fract_y
_atom_site_fract_z
_atom_site_U_iso_or_equiv
_atom_site_adp_type
_atom_site_calc_flag
_atom_site_refinement_flags
_atom_site_occupancy
_atom_site_disorder_assembly
_atom_site_disorder_group
_atom_site_type_symbol
Cu1 0.87202(5) 0.84257(5) 0.037997(15) 0.03450(14) Uani d . 1 . . Cu
N1 1.0906(4) 0.8645(4) 0.12368(14) 0.0413(6) Uani d . 1 . . N
N2 0.6455(4) 0.8605(5) 0.09258(14) 0.0388(6) Uani d . 1 . . N
N3 0.6693(4) 0.7830(4) -0.04791(13) 0.0461(6) Uani d . 1 . . N
N4 0.8975(4) 1.2015(4) 0.01424(14) 0.0425(6) Uani d . 1 . . N
O1 0.6221(4) 0.5063(4) -0.12689(11) 0.0585(6) Uani d . 1 . . O
O2 0.8364(4) 1.4451(4) 0.09735(14) 0.0762(8) Uani d . 1 . . O
C1 1.0528(5) 0.9377(6) 0.19213(16) 0.0618(10) Uani d . 1 . . C
H1C 1.1622 0.8930 0.2287 0.074 Uiso calc R 1 . . H
H1D 1.0543 1.0838 0.1918 0.074 Uiso calc R 1 . . H
C2 0.8609(5) 0.8695(7) 0.20994(16) 0.0662(11) Uani d . 1 . . C
H2C 0.8633 0.7233 0.2107 0.079 Uiso calc R 1 . . H
H2D 0.8565 0.9140 0.2577 0.079 Uiso calc R 1 . . H
C3 0.6717(5) 0.9314(6) 0.16555(15) 0.0562(9) Uani d . 1 . . C
H3A 0.6651 1.0775 0.1653 0.067 Uiso calc R 1 . . H
H3B 0.5598 0.8821 0.1866 0.067 Uiso calc R 1 . . H
C4 0.6481(4) 0.6458(5) -0.08637(15) 0.0396(7) Uani d . 1 . . C
C5 0.8691(4) 1.3239(4) 0.05517(16) 0.0408(7) Uani d . 1 . . C
H1A 1.155(4) 0.752(5) 0.1306(15) 0.041(9) Uiso d . 1 . . H
H2A 0.570(5) 0.917(5) 0.0717(15) 0.035(10) Uiso d . 1 . . H
H2B 0.598(5) 0.748(6) 0.0910(15) 0.040(9) Uiso d . 1 . . H
H1B 1.179(6) 0.925(7) 0.1057(19) 0.078(14) Uiso d . 1 . . H

loop_
_atom_site_aniso_label
_atom_site_aniso_U_11
_atom_site_aniso_U_22
_atom_site_aniso_U_33
_atom_site_aniso_U_12
_atom_site_aniso_U_13
_atom_site_aniso_U_23
Cu1 0.0400(2) 0.0316(2) 0.0324(2) 0.00045(14) 0.00756(14) -0.00441(13)
N1 0.0457(14) 0.0396(15) 0.0382(14) 0.0041(13) 0.0062(11) -0.0013(11)
N2 0.0429(14) 0.0358(16) 0.0374(14) -0.0020(13) 0.0067(12) 0.0001(12)
N3 0.0496(14) 0.0440(15) 0.0430(15) -0.0037(12) 0.0029(11) -0.0115(12)
N4 0.0531(14) 0.0330(14) 0.0441(14) 0.0020(11) 0.0164(11) -0.0013(11)
O1 0.0660(14) 0.0493(15) 0.0554(14) 0.0053(11) -0.0023(11) -0.0169(11)
O2 0.0925(19) 0.0489(16) 0.094(2) 0.0036(14) 0.0336(16) -0.0315(14)
C1 0.0583(19) 0.084(3) 0.0410(18) -0.0029(19) 0.0022(15) -0.0135(18)
C2 0.068(2) 0.100(3) 0.0317(17) 0.005(2) 0.0112(16) -0.0027(17)
C3 0.0558(18) 0.074(3) 0.0415(18) 0.0011(18) 0.0152(14) -0.0152(17)
C4 0.0356(13) 0.0446(18) 0.0368(15) 0.0027(13) 0.0016(11) 0.0049(13)
C5 0.0430(15) 0.0276(15) 0.0538(18) -0.0002(12) 0.0135(13) 0.0033(14)

loop_
_atom_type_symbol
_atom_type_description
_atom_type_scat_dispersion_real
_atom_type_scat_dispersion_imag
_atom_type_scat_source
C C 0.0033 0.0016 'International Tables Vol C Tables 4.2.6.8 and 6.1.1.4'
H H 0.0000 0.0000 'International Tables Vol C Tables 4.2.6.8 and 6.1.1.4'
N N 0.0061 0.0033 'International Tables Vol C Tables 4.2.6.8 and 6.1.1.4'
O O 0.0106 0.0060 'International Tables Vol C Tables 4.2.6.8 and 6.1.1.4'
Cu Cu 0.3201 1.2651 'International Tables Vol C Tables 4.2.6.8 and 6.1.1.4'

loop_
_geom_angle_atom_site_label_1
_geom_angle_atom_site_label_2
_geom_angle_atom_site_label_3
_geom_angle_site_symmetry_1
_geom_angle_site_symmetry_3
_geom_angle
_geom_angle_publ_flag
N3 Cu1 N2 . . 88.59(11) y
N3 Cu1 N4 . 3_775 91.74(11) y
N2 Cu1 N4 . 3_775 174.85(12) y
N3 Cu1 N1 . . 172.23(12) y
N2 Cu1 N1 . . 94.50(12) y
N4 Cu1 N1 3_775 . 84.56(11) y
N3 Cu1 N4 . . 95.68(11) y
N2 Cu1 N4 . . 97.19(11) y
N4 Cu1 N4 3_775 . 87.89(10) y
N1 Cu1 N4 . . 91.02(11) y
N3 Cu1 O2 . 1_545 93.13(10) y
N2 Cu1 O2 . 1_545 74.01(10) y
N4 Cu1 O2 3_775 1_545 100.84(9) y
N1 Cu1 O2 . 1_545 80.90(10) y
N4 Cu1 O2 . 1_545 167.40(8) y
C1 N1 Cu1 . . 123.0(2) n
C1 N1 H1A . . 108(2) n
Cu1 N1 H1A . . 110(2) n
C1 N1 H1B . . 117(3) n
Cu1 N1 H1B . . 99(3) n
H1A N1 H1B . . 96(3) n
C3 N2 Cu1 . . 123.3(2) n
C3 N2 H2A . . 109(3) n
Cu1 N2 H2A . . 106(2) n
C3 N2 H2B . . 108(2) n
Cu1 N2 H2B . . 105(2) n
H2A N2 H2B . . 103(3) n
C4 N3 Cu1 . . 132.3(2) n
C5 N4 Cu1 . 3_775 131.9(2) n
C5 N4 Cu1 . . 121.8(2) n
Cu1 N4 Cu1 3_775 . 92.11(10) n
C2 C1 N1 . . 113.9(3) n
C2 C1 H1C . . 108.8 n
N1 C1 H1C . . 108.8 n
C2 C1 H1D . . 108.8 n
N1 C1 H1D . . 108.8 n
H1C C1 H1D . . 107.7 n
C3 C2 C1 . . 119.2(3) n
C3 C2 H2C . . 107.5 n
C1 C2 H2C . . 107.5 n
C3 C2 H2D . . 107.5 n
C1 C2 H2D . . 107.5 n
H2C C2 H2D . . 107.0 n
C2 C3 N2 . . 114.7(3) n
C2 C3 H3A . . 108.6 n
N2 C3 H3A . . 108.6 n
C2 C3 H3B . . 108.6 n
N2 C3 H3B . . 108.6 n
H3A C3 H3B . . 107.6 n
N3 C4 O1 . . 178.5(3) n
N4 C5 O2 . . 178.2(4) n

loop_
_geom_bond_atom_site_label_1
_geom_bond_atom_site_label_2
_geom_bond_site_symmetry_2
_geom_bond_distance
_geom_bond_publ_flag
Cu1 N1 . 2.011(3) y
Cu1 N2 . 1.996(3) y
Cu1 N3 . 1.988(2) y
Cu1 N4 3_775 2.007(3) y
Cu1 N4 . 2.437(3) y
Cu1 O2 1_545 2.900(3) y
Cu1 Cu1 3_775 3.2137(9) y
Cu1 Cu1 3_675 5.375(2) y
N1 C1 . 1.466(4) n
N1 H1A . 0.86(3) n
N1 H1B . 0.84(4) n
N2 C3 . 1.461(4) n
N2 H2A . 0.70(3) n
N2 H2B . 0.81(4) n
N3 C4 . 1.166(4) n
N4 C5 . 1.169(4) n
O1 C4 . 1.203(4) n
O2 C5 . 1.190(4) n
C1 C2 . 1.461(5) n
C1 H1C . 0.9700 n
C1 H1D . 0.9700 n
C2 C3 . 1.460(5) n
C2 H2C . 0.9700 n
C2 H2D . 0.9700 n
C3 H3A . 0.9700 n
C3 H3B . 0.9700 n

loop_
_geom_hbond_atom_site_label_D
_geom_hbond_atom_site_label_H
_geom_hbond_atom_site_label_A
_geom_hbond_site_symmetry_A
_geom_hbond_distance_DH
_geom_hbond_distance_HA
_geom_hbond_distance_DA
_geom_hbond_angle_DHA
N1 H1A O1 3_765 0.86(3) 2.28(3) 3.120(4) 163(3)
N2 H2A N3 3_675 0.70(3) 2.55(3) 3.188(4) 153(3)
N2 H2B O1 3_665 0.81(4) 2.42(4) 3.162(4) 153(3)
N2 H2B O2 1_545 0.81(4) 2.56(3) 3.034(4) 119(3)
N1 H1B N3 3_775 0.84(4) 2.53(4) 3.318(4) 156(4)
